data_4033208
loop_
_publ_author_name
'Zhang, Jing'
'Yin, Guohui'
'Du, Yuchao'
'Yang, Ziqi'
'Li, Yang'
'Chen, Ligong'

_publ_section_title
;
 Michael-Michael Addition Reactions Promoted by Secondary Amine-Thiourea:
 Stereocontrolled Construction of Barbiturate-Fused Tetrahydropyrano
 Scaffolds and Pyranocoumarins.
;
_journal_issue 24
_journal_name_full 'The Journal of organic chemistry'
_journal_page_first 13594
_journal_page_last 13601
_journal_paper_doi 10.1021/acs.joc.7b01902
_journal_volume 82
_journal_year 2017
_chemical_formula_sum 'C15 H13 Cl2 N3 O5'
_chemical_formula_weight 386.18
_chemical_name_systematic
; 
 ? 
;
_space_group_IT_number 9
_symmetry_cell_setting monoclinic
_symmetry_space_group_name_Hall 'C -2yc'
_symmetry_space_group_name_H-M 'C 1 c 1'
_atom_sites_solution_hydrogens geom
_atom_sites_solution_primary direct
_atom_sites_solution_secondary difmap
_audit_creation_method SHELXL-97
_cell_angle_alpha 90.00
_cell_angle_beta 91.647(7)
_cell_angle_gamma 90.00
_cell_formula_units_Z 4
_cell_length_a 10.132(2)
_cell_length_b 20.982(5)
_cell_length_c 7.485(2)
_cell_measurement_reflns_used 2773
_cell_measurement_temperature 128(2)
_cell_measurement_theta_max 27.5
_cell_measurement_theta_min 3.3
_cell_volume 1590.6(7)
_computing_cell_refinement 'CrystalClear-SM Expert 2.1 b42'
_computing_data_collection 'CrystalClear-SM Expert 2.1 b42 (Rigaku, 2015)'
_computing_data_reduction 'CrystalClear-SM Expert 2.1 b42'
_computing_molecular_graphics 'CrystalStructure 4.1'
_computing_publication_material 'CrystalStructure 4.1 (Rigaku, 2014)'
_computing_structure_refinement 'SHELXL-97 (Sheldrick, 1997)'
_computing_structure_solution 'SHELXS-97 (Sheldrick, 1990)'
_diffrn_ambient_temperature 128(2)
_diffrn_detector_area_resol_mean 5.814
_diffrn_measured_fraction_theta_full 0.985
_diffrn_measured_fraction_theta_max 0.985
_diffrn_measurement_device_type 'Rigaku XtaLAB P200'
_diffrn_measurement_method '\w and \f scans'
_diffrn_radiation_monochromator multilayer
_diffrn_radiation_source 'rotating anode'
_diffrn_radiation_type MoK\a
_diffrn_radiation_wavelength 0.71073
_diffrn_reflns_av_R_equivalents 0.0338
_diffrn_reflns_av_sigmaI/netI 0.0357
_diffrn_reflns_limit_h_max 11
_diffrn_reflns_limit_h_min -13
_diffrn_reflns_limit_k_max 27
_diffrn_reflns_limit_k_min -27
_diffrn_reflns_limit_l_max 9
_diffrn_reflns_limit_l_min -9
_diffrn_reflns_number 8015
_diffrn_reflns_theta_full 27.47
_diffrn_reflns_theta_max 27.47
_diffrn_reflns_theta_min 3.34
_diffrn_standards_decay_% 0
_diffrn_standards_interval_count 0
_diffrn_standards_interval_time 0
_diffrn_standards_number 0
_exptl_absorpt_coefficient_mu 0.442
_exptl_absorpt_correction_T_max 0.9489
_exptl_absorpt_correction_T_min 0.9168
_exptl_absorpt_correction_type multi-scan
_exptl_absorpt_process_details 'REQAB (Rigaku, 1998)'
_exptl_crystal_colour Colorless
_exptl_crystal_density_diffrn 1.613
_exptl_crystal_density_method 'not measured'
_exptl_crystal_description Prism
_exptl_crystal_F_000 792
_exptl_crystal_size_max 0.20
_exptl_crystal_size_mid 0.18
_exptl_crystal_size_min 0.12
_refine_diff_density_max 0.219
_refine_diff_density_min -0.196
_refine_diff_density_rms 0.040
_refine_ls_abs_structure_details 'Flack H D (1983), Acta Cryst. A39, 876-881'
_refine_ls_abs_structure_Flack 0.0(2)
_refine_ls_extinction_method none
_refine_ls_goodness_of_fit_ref 1.046
_refine_ls_hydrogen_treatment constr
_refine_ls_matrix_type full
_refine_ls_number_parameters 229
_refine_ls_number_reflns 3336
_refine_ls_number_restraints 2
_refine_ls_restrained_S_all 1.045
_refine_ls_R_factor_all 0.0254
_refine_ls_R_factor_gt 0.0248
_refine_ls_shift/su_max 0.004
_refine_ls_shift/su_mean 0.000
_refine_ls_structure_factor_coef Fsqd
_refine_ls_weighting_details 'calc w=1/[\s^2^(Fo^2^)+(0.0379P)^2^+0.4326P] where P=(Fo^2^+2Fc^2^)/3'
_refine_ls_weighting_scheme calc
_refine_ls_wR_factor_gt 0.0678
_refine_ls_wR_factor_ref 0.0683
_reflns_number_gt 3264
_reflns_number_total 3336
_reflns_threshold_expression >2sigma(I)
_cod_data_source_file jo7b01902_si_003.cif
_cod_data_source_block shelx
_cod_depositor_comments
;
The following automatic conversions were performed:

'_symmetry_cell_setting' value 'Monoclinic' changed to 'monoclinic'
according to
/home/data/users/saulius/crontab/automatic-downloads/rss-feeds/ACS/lib/dictionaries/cif_core.dic
dictionary named 'cif_core.dic' version 2.4.2 from 2011-04-26.

'_exptl_absorpt_correction_type' value 'MULTI-SCAN' changed to
'multi-scan' according to
/home/data/users/saulius/crontab/automatic-downloads/rss-feeds/ACS/lib/dictionaries/cif_core.dic
dictionary named 'cif_core.dic' version 2.4.2 from 2011-04-26.

'_refine_ls_hydrogen_treatment' value 'CONSTR' changed to 'constr'
according to
/home/data/users/saulius/crontab/automatic-downloads/rss-feeds/ACS/lib/dictionaries/cif_core.dic
dictionary named 'cif_core.dic' version 2.4.2 from 2011-04-26.

Automatic conversion script
Id: cif_fix_values 4973 2017-02-22 13:04:09Z antanas 

 Adding full bibliography for 4033207--4033208.cif.
;
_cod_original_sg_symbol_H-M Cc
_cod_database_code 4033208

loop_
_symmetry_equiv_pos_as_xyz
'x, y, z'
'x, -y, z+1/2'
'x+1/2, y+1/2, z'
'x+1/2, -y+1/2, z+1/2'

loop_
_atom_site_label
_atom_site_type_symbol
_atom_site_fract_x
_atom_site_fract_y
_atom_site_fract_z
_atom_site_U_iso_or_equiv
_atom_site_adp_type
_atom_site_occupancy
_atom_site_symmetry_multiplicity
_atom_site_calc_flag
_atom_site_refinement_flags
Cl1 Cl 0.29865(4) 0.15224(2) 1.11690(5) 0.02536(10) Uani 1 1 d .
Cl2 Cl 0.14954(5) 0.04688(2) 0.48964(7) 0.03457(13) Uani 1 1 d .
O1 O 0.39884(12) 0.31968(6) 0.72927(17) 0.0212(3) Uani 1 1 d .
O2 O 0.20516(13) 0.51216(6) 0.61316(19) 0.0286(3) Uani 1 1 d .
O3 O -0.01547(11) 0.37389(6) 0.96300(16) 0.0188(2) Uani 1 1 d .
O4 O 0.06694(15) 0.35015(7) 1.3551(2) 0.0340(3) Uani 1 1 d .
O5 O 0.26223(15) 0.31431(9) 1.3139(2) 0.0428(4) Uani 1 1 d .
N1 N 0.30010(14) 0.41494(7) 0.66302(19) 0.0192(3) Uani 1 1 d .
N2 N 0.09302(13) 0.43991(6) 0.77865(19) 0.0170(3) Uani 1 1 d .
N3 N 0.14598(15) 0.31980(7) 1.27049(19) 0.0221(3) Uani 1 1 d .
C1 C 0.22564(16) 0.16096(8) 0.9049(2) 0.0177(3) Uani 1 1 d .
C2 C 0.21636(18) 0.10713(8) 0.7972(3) 0.0217(3) Uani 1 1 d .
H2 H 0.2497 0.0672 0.8377 0.026 Uiso 1 1 calc R
C3 C 0.15721(17) 0.11331(8) 0.6295(2) 0.0218(3) Uani 1 1 d .
C4 C 0.10508(17) 0.17034(8) 0.5684(2) 0.0212(3) Uani 1 1 d .
H4 H 0.0618 0.1732 0.4544 0.025 Uiso 1 1 calc R
C5 C 0.11784(17) 0.22368(8) 0.6795(2) 0.0179(3) Uani 1 1 d .
H5 H 0.0832 0.2634 0.6388 0.022 Uiso 1 1 calc R
C6 C 0.17950(15) 0.22045(7) 0.8472(2) 0.0144(3) Uani 1 1 d .
C7 C 0.19982(15) 0.27970(7) 0.9634(2) 0.0140(3) Uani 1 1 d .
H7 H 0.2887 0.2766 1.0244 0.017 Uiso 1 1 calc R
C8 C 0.19479(15) 0.34084(7) 0.8586(2) 0.0143(3) Uani 1 1 d .
C9 C 0.30444(16) 0.35603(8) 0.7482(2) 0.0156(3) Uani 1 1 d .
C10 C 0.20091(17) 0.45923(8) 0.6806(2) 0.0193(3) Uani 1 1 d .
C11 C 0.09357(15) 0.38280(7) 0.8668(2) 0.0148(3) Uani 1 1 d .
C12 C 0.40983(19) 0.43188(10) 0.5481(3) 0.0323(4) Uani 1 1 d .
H12A H 0.3880 0.4710 0.4823 0.048 Uiso 1 1 calc R
H12B H 0.4248 0.3972 0.4633 0.048 Uiso 1 1 calc R
H12C H 0.4900 0.4387 0.6221 0.048 Uiso 1 1 calc R
C13 C -0.01409(18) 0.48641(8) 0.8003(2) 0.0227(3) Uani 1 1 d .
H13A H -0.0954 0.4701 0.7429 0.034 Uiso 1 1 calc R
H13B H 0.0101 0.5269 0.7445 0.034 Uiso 1 1 calc R
H13C H -0.0283 0.4933 0.9278 0.034 Uiso 1 1 calc R
C14 C -0.03248(17) 0.31034(7) 1.0351(2) 0.0190(3) Uani 1 1 d .
H14A H -0.0693 0.2822 0.9400 0.023 Uiso 1 1 calc R
H14B H -0.0968 0.3121 1.1321 0.023 Uiso 1 1 calc R
C15 C 0.09534(16) 0.28223(7) 1.1075(2) 0.0165(3) Uani 1 1 d .
H15 H 0.0773 0.2376 1.1466 0.020 Uiso 1 1 calc R

loop_
_atom_site_aniso_label
_atom_site_aniso_U_11
_atom_site_aniso_U_22
_atom_site_aniso_U_33
_atom_site_aniso_U_23
_atom_site_aniso_U_13
_atom_site_aniso_U_12
Cl1 0.0301(2) 0.0247(2) 0.0211(2) 0.00816(15) -0.00179(15) 0.00610(16)
Cl2 0.0369(3) 0.0235(2) 0.0438(3) -0.01626(19) 0.0110(2) -0.01074(18)
O1 0.0165(6) 0.0247(6) 0.0227(6) 0.0022(5) 0.0040(5) 0.0018(5)
O2 0.0311(7) 0.0209(6) 0.0335(7) 0.0110(5) -0.0015(6) -0.0006(5)
O3 0.0167(5) 0.0212(6) 0.0186(6) 0.0026(4) 0.0040(4) 0.0029(4)
O4 0.0374(8) 0.0402(8) 0.0246(7) -0.0101(6) 0.0041(6) 0.0092(6)
O5 0.0294(8) 0.0688(11) 0.0296(8) -0.0191(7) -0.0108(6) 0.0098(7)
N1 0.0179(6) 0.0199(6) 0.0198(7) 0.0049(5) 0.0032(5) -0.0030(5)
N2 0.0184(7) 0.0154(6) 0.0171(6) 0.0009(5) 0.0001(5) 0.0019(5)
N3 0.0284(8) 0.0243(7) 0.0135(7) -0.0004(5) 0.0006(6) 0.0013(6)
C1 0.0153(7) 0.0193(7) 0.0187(8) 0.0038(6) 0.0038(6) 0.0003(6)
C2 0.0222(8) 0.0136(7) 0.0297(9) 0.0016(6) 0.0075(7) -0.0005(6)
C3 0.0200(8) 0.0170(7) 0.0288(9) -0.0074(6) 0.0088(7) -0.0070(6)
C4 0.0199(8) 0.0255(8) 0.0181(8) -0.0037(7) -0.0003(6) -0.0051(7)
C5 0.0192(8) 0.0166(7) 0.0180(8) 0.0000(6) 0.0007(6) 0.0005(6)
C6 0.0129(7) 0.0155(7) 0.0150(7) 0.0008(5) 0.0022(6) -0.0014(5)
C7 0.0137(7) 0.0162(7) 0.0123(7) 0.0007(6) 0.0014(6) 0.0001(5)
C8 0.0165(7) 0.0147(7) 0.0118(7) 0.0002(5) 0.0008(6) -0.0012(5)
C9 0.0140(7) 0.0185(7) 0.0143(7) 0.0004(6) -0.0010(6) -0.0019(5)
C10 0.0202(8) 0.0192(8) 0.0181(8) 0.0029(6) -0.0052(6) -0.0016(6)
C11 0.0152(7) 0.0163(6) 0.0128(7) -0.0015(6) -0.0009(5) -0.0009(5)
C12 0.0206(9) 0.0387(10) 0.0380(11) 0.0161(9) 0.0087(8) -0.0037(8)
C13 0.0270(9) 0.0174(8) 0.0234(9) 0.0004(6) -0.0021(7) 0.0068(6)
C14 0.0176(8) 0.0193(8) 0.0204(8) 0.0020(6) 0.0043(6) -0.0007(6)
C15 0.0181(7) 0.0181(7) 0.0134(7) -0.0003(6) 0.0013(6) -0.0014(6)

loop_
_atom_type_symbol
_atom_type_description
_atom_type_scat_dispersion_real
_atom_type_scat_dispersion_imag
_atom_type_scat_source
C C 0.0033 0.0016 'International Tables Vol C Tables 4.2.6.8 and 6.1.1.4'
H H 0.0000 0.0000 'International Tables Vol C Tables 4.2.6.8 and 6.1.1.4'
N N 0.0061 0.0033 'International Tables Vol C Tables 4.2.6.8 and 6.1.1.4'
O O 0.0106 0.0060 'International Tables Vol C Tables 4.2.6.8 and 6.1.1.4'
Cl Cl 0.1484 0.1585 'International Tables Vol C Tables 4.2.6.8 and 6.1.1.4'

loop_
_geom_angle_atom_site_label_1
_geom_angle_atom_site_label_2
_geom_angle_atom_site_label_3
_geom_angle
C11 O3 C14 115.71(12)
C10 N1 C9 124.69(14)
C10 N1 C12 117.32(14)
C9 N1 C12 117.98(14)
C11 N2 C10 121.08(13)
C11 N2 C13 121.38(14)
C10 N2 C13 117.18(13)
O4 N3 O5 123.85(16)
O4 N3 C15 118.36(15)
O5 N3 C15 117.64(14)
C2 C1 C6 122.04(16)
C2 C1 Cl1 117.61(13)
C6 C1 Cl1 120.34(13)
C3 C2 C1 118.14(15)
C3 C2 H2 120.9
C1 C2 H2 120.9
C4 C3 C2 122.27(15)
C4 C3 Cl2 118.96(15)
C2 C3 Cl2 118.77(13)
C3 C4 C5 117.98(17)
C3 C4 H4 121.0
C5 C4 H4 121.0
C6 C5 C4 122.04(16)
C6 C5 H5 119.0
C4 C5 H5 119.0
C5 C6 C1 117.45(15)
C5 C6 C7 121.67(14)
C1 C6 C7 120.86(14)
C8 C7 C6 113.28(13)
C8 C7 C15 108.89(12)
C6 C7 C15 110.11(12)
C8 C7 H7 108.1
C6 C7 H7 108.1
C15 C7 H7 108.1
C11 C8 C9 118.70(14)
C11 C8 C7 123.03(14)
C9 C8 C7 118.25(13)
O1 C9 N1 120.70(14)
O1 C9 C8 122.86(14)
N1 C9 C8 116.44(14)
O2 C10 N1 122.66(15)
O2 C10 N2 121.29(16)
N1 C10 N2 116.04(14)
O3 C11 C8 124.54(14)
O3 C11 N2 112.76(13)
C8 C11 N2 122.70(14)
N1 C12 H12A 109.5
N1 C12 H12B 109.5
H12A C12 H12B 109.5
N1 C12 H12C 109.5
H12A C12 H12C 109.5
H12B C12 H12C 109.5
N2 C13 H13A 109.5
N2 C13 H13B 109.5
H13A C13 H13B 109.5
N2 C13 H13C 109.5
H13A C13 H13C 109.5
H13B C13 H13C 109.5
O3 C14 C15 112.51(13)
O3 C14 H14A 109.1
C15 C14 H14A 109.1
O3 C14 H14B 109.1
C15 C14 H14B 109.1
H14A C14 H14B 107.8
C14 C15 N3 110.48(13)
C14 C15 C7 111.31(13)
N3 C15 C7 110.88(13)
C14 C15 H15 108.0
N3 C15 H15 108.0
C7 C15 H15 108.0

loop_
_geom_bond_atom_site_label_1
_geom_bond_atom_site_label_2
_geom_bond_distance
Cl1 C1 1.7410(18)
Cl2 C3 1.7435(17)
O1 C9 1.235(2)
O2 C10 1.221(2)
O3 C11 1.3492(19)
O3 C14 1.4506(19)
O4 N3 1.215(2)
O5 N3 1.218(2)
N1 C10 1.378(2)
N1 C9 1.391(2)
N1 C12 1.469(2)
N2 C11 1.368(2)
N2 C10 1.394(2)
N2 C13 1.472(2)
N3 C15 1.529(2)
C1 C2 1.389(2)
C1 C6 1.397(2)
C2 C3 1.382(3)
C2 H2 0.9500
C3 C4 1.381(3)
C4 C5 1.398(2)
C4 H4 0.9500
C5 C6 1.388(2)
C5 H5 0.9500
C6 C7 1.528(2)
C7 C8 1.504(2)
C7 C15 1.534(2)
C7 H7 1.0000
C8 C11 1.354(2)
C8 C9 1.439(2)
C12 H12A 0.9800
C12 H12B 0.9800
C12 H12C 0.9800
C13 H13A 0.9800
C13 H13B 0.9800
C13 H13C 0.9800
C14 C15 1.509(2)
C14 H14A 0.9900
C14 H14B 0.9900
C15 H15 1.0000

loop_
_geom_torsion_atom_site_label_1
_geom_torsion_atom_site_label_2
_geom_torsion_atom_site_label_3
_geom_torsion_atom_site_label_4
_geom_torsion
C6 C1 C2 C3 -1.2(2)
Cl1 C1 C2 C3 179.25(12)
C1 C2 C3 C4 -1.5(2)
C1 C2 C3 Cl2 177.92(12)
C2 C3 C4 C5 2.4(2)
Cl2 C3 C4 C5 -177.05(12)
C3 C4 C5 C6 -0.6(2)
C4 C5 C6 C1 -1.9(2)
C4 C5 C6 C7 176.54(14)
C2 C1 C6 C5 2.8(2)
Cl1 C1 C6 C5 -177.63(12)
C2 C1 C6 C7 -175.62(15)
Cl1 C1 C6 C7 3.92(19)
C5 C6 C7 C8 -21.2(2)
C1 C6 C7 C8 157.17(14)
C5 C6 C7 C15 100.98(17)
C1 C6 C7 C15 -80.63(17)
C6 C7 C8 C11 108.91(17)
C15 C7 C8 C11 -14.0(2)
C6 C7 C8 C9 -72.77(18)
C15 C7 C8 C9 164.35(14)
C10 N1 C9 O1 -178.00(16)
C12 N1 C9 O1 1.0(2)
C10 N1 C9 C8 1.5(2)
C12 N1 C9 C8 -179.53(16)
C11 C8 C9 O1 -177.90(16)
C7 C8 C9 O1 3.7(2)
C11 C8 C9 N1 2.6(2)
C7 C8 C9 N1 -175.79(14)
C9 N1 C10 O2 174.87(17)
C12 N1 C10 O2 -4.1(3)
C9 N1 C10 N2 -6.0(2)
C12 N1 C10 N2 175.04(16)
C11 N2 C10 O2 -174.28(17)
C13 N2 C10 O2 -1.1(2)
C11 N2 C10 N1 6.5(2)
C13 N2 C10 N1 179.70(15)
C14 O3 C11 C8 -11.1(2)
C14 O3 C11 N2 169.92(14)
C9 C8 C11 O3 179.08(15)
C7 C8 C11 O3 -2.6(3)
C9 C8 C11 N2 -2.0(2)
C7 C8 C11 N2 176.34(15)
C10 N2 C11 O3 176.25(14)
C13 N2 C11 O3 3.4(2)
C10 N2 C11 C8 -2.8(2)
C13 N2 C11 C8 -175.67(16)
C11 O3 C14 C15 41.06(19)
O3 C14 C15 N3 66.03(16)
O3 C14 C15 C7 -57.63(17)
O4 N3 C15 C14 23.6(2)
O5 N3 C15 C14 -160.71(17)
O4 N3 C15 C7 147.54(15)
O5 N3 C15 C7 -36.8(2)
C8 C7 C15 C14 42.09(17)
C6 C7 C15 C14 -82.67(16)
C8 C7 C15 N3 -81.34(16)
C6 C7 C15 N3 153.90(13)
